data_7002354
loop_
_publ_author_name
'Coleman, Anthony C.'
'Long, Conor'
'Meetsma, Auke'
'Feringa, Ben L.'
'Browne, Wesley R.'
'Pryce, Mary T.'

_publ_section_title
;
 Visible light driven room temperature Pauson--Khand reaction
;
_journal_issue 38
_journal_name_full 'Dalton Transactions'
_journal_page_first 7885
_journal_page_last 7887
_journal_paper_doi 10.1039/b911228f
_journal_year 2009
_chemical_compound_source 'see text'
_chemical_formula_moiety 'C20 H20 Fe O'
_chemical_formula_sum 'C20 H20 Fe O'
_chemical_formula_weight 332.22
_chemical_name_systematic ?
_space_group_IT_number 2
_symmetry_cell_setting triclinic
_symmetry_Int_Tables_number 2
_symmetry_space_group_name_Hall '-P 1'
_symmetry_space_group_name_H-M 'P -1'
_atom_sites_solution_hydrogens difmap
_atom_sites_solution_primary heavy
_atom_sites_solution_secondary direct
_cell_angle_alpha 60.6174(14)
_cell_angle_beta 88.8587(16)
_cell_angle_gamma 69.6825(15)
_cell_formula_units_Z 2
_cell_length_a 8.7216(12)
_cell_length_b 10.2643(14)
_cell_length_c 10.3445(14)
_cell_measurement_reflns_used 3804
_cell_measurement_temperature 100(1)
_cell_measurement_theta_max 29.30
_cell_measurement_theta_min 2.47
_cell_volume 743.79(18)
_computing_cell_refinement 'SAINT-Plus (Bruker, 2007)'
_computing_data_collection 'SMART (Bruker, 2007)'
_computing_data_reduction SAINT-Plus
_computing_molecular_graphics
;
PLATON (Spek, 2003)
PLUTO (Meetsma, 2007)
;
_computing_publication_material 'PLATON (Spek, 2003)'
_computing_structure_refinement 'SHELXL-97 (Sheldrick, 1997)'
_computing_structure_solution
;
DIRDIF-07 (Beurskens et al., 2007)
;
_diffrn_ambient_temperature 100(1)
_diffrn_detector_area_resol_mean 66.06
_diffrn_measured_fraction_theta_full 0.978
_diffrn_measured_fraction_theta_max 0.956
_diffrn_measurement_device_type
;
Bruker Smart Apex; CCD area detector
;
_diffrn_measurement_method '\f and \w scans'
_diffrn_radiation_detector
;
CCD area-detector
;
_diffrn_radiation_monochromator 'parallel mounted graphite'
_diffrn_radiation_source 'fine focus sealed Siemens Mo tube '
_diffrn_radiation_type MoK\a
_diffrn_radiation_wavelength 0.71073
_diffrn_reflns_av_R_equivalents 0.0215
_diffrn_reflns_av_sigmaI/netI 0.0346
_diffrn_reflns_limit_h_max 11
_diffrn_reflns_limit_h_min -11
_diffrn_reflns_limit_k_max 13
_diffrn_reflns_limit_k_min -13
_diffrn_reflns_limit_l_max 13
_diffrn_reflns_limit_l_min -13
_diffrn_reflns_number 6709
_diffrn_reflns_reduction_process
;
Intensity data were corrected for Lorentz and polarization
effects, decay and absorption and reduced to F~o~^2^
using SAINT-Plus & SADABS (Bruker, 2007).
;
_diffrn_reflns_theta_full 25.00
_diffrn_reflns_theta_max 28.28
_diffrn_reflns_theta_min 2.47
_diffrn_standards_decay_% 0
_diffrn_standards_number 0
_exptl_absorpt_coefficient_mu 1.012
_exptl_absorpt_correction_T_max 0.7160
_exptl_absorpt_correction_T_min 0.6114
_exptl_absorpt_correction_type multi-scan
_exptl_absorpt_process_details '(SADABS, (Bruker, 2007))'
_exptl_crystal_colour red
_exptl_crystal_density_diffrn 1.483
_exptl_crystal_density_method 'not measured'
_exptl_crystal_description 'cut fragment'
_exptl_crystal_F_000 348
_exptl_crystal_size_max 0.47
_exptl_crystal_size_mid 0.39
_exptl_crystal_size_min 0.33
_refine_diff_density_max 0.482
_refine_diff_density_min -0.388
_refine_diff_density_rms 0.077
_refine_ls_extinction_method none
_refine_ls_goodness_of_fit_ref 1.107
_refine_ls_hydrogen_treatment refall
_refine_ls_matrix_type full
_refine_ls_number_parameters 279
_refine_ls_number_reflns 3536
_refine_ls_number_restraints 0
_refine_ls_restrained_S_all 1.107
_refine_ls_R_factor_all 0.0389
_refine_ls_R_factor_gt 0.0344
_refine_ls_shift/su_max 0.000
_refine_ls_shift/su_mean 0.000
_refine_ls_structure_factor_coef Fsqd
_refine_ls_weighting_details 'calc w=1/[\s^2^(Fo^2^)+(0.0468P)^2^+0.1640P] where P=(Fo^2^+2Fc^2^)/3'
_refine_ls_weighting_scheme calc
_refine_ls_wR_factor_gt 0.0851
_refine_ls_wR_factor_ref 0.0874
_reflns_number_gt 3182
_reflns_number_total 3536
_reflns_threshold_expression I>2\s(I)
_cod_data_source_file b911228f.txt
_cod_data_source_block q14241.cif
_cod_database_code 7002354
_vrn_publ_code_number_frames 1800
_vrn_publ_code_frame_time_sec 5.0
_vrn_publ_code_meas_time_hour 5.4

loop_
_symmetry_equiv_pos_site_id
_symmetry_equiv_pos_as_xyz
1 x,y,z
2 -x,-y,-z

loop_
_atom_site_aniso_label
_atom_site_aniso_U_11
_atom_site_aniso_U_22
_atom_site_aniso_U_33
_atom_site_aniso_U_23
_atom_site_aniso_U_13
_atom_site_aniso_U_12
Fe 0.0130(1) 0.0159(1) 0.0113(1) -0.0066(1) 0.0011(1) -0.0040(1)
O 0.0232(7) 0.0171(6) 0.0293(8) -0.0014(6) 0.0085(6) -0.0067(5)
C1 0.0247(10) 0.0238(9) 0.0141(9) -0.0098(8) 0.0027(7) -0.0129(8)
C2 0.0145(9) 0.0313(10) 0.0142(9) -0.0126(8) 0.0013(7) -0.0077(7)
C3 0.0174(9) 0.0191(8) 0.0126(8) -0.0073(7) -0.0019(7) -0.0005(7)
C4 0.0187(9) 0.0189(8) 0.0119(8) -0.0069(7) 0.0027(7) -0.0069(7)
C5 0.0188(9) 0.0177(8) 0.0131(8) -0.0089(7) 0.0029(7) -0.0056(7)
C6 0.0179(9) 0.0207(8) 0.0109(8) -0.0053(7) 0.0001(7) -0.0060(7)
C7 0.0141(9) 0.0302(10) 0.0128(9) -0.0118(8) 0.0012(7) -0.0020(7)
C8 0.0199(9) 0.0208(8) 0.0183(9) -0.0126(8) -0.0033(7) 0.0000(7)
C9 0.0182(9) 0.0179(8) 0.0161(9) -0.0093(7) -0.0008(7) -0.0052(7)
C10 0.0141(8) 0.0166(8) 0.0116(8) -0.0062(7) -0.0009(6) -0.0035(6)
C11 0.0140(8) 0.0164(8) 0.0118(8) -0.0059(7) 0.0001(6) -0.0053(6)
C12 0.0156(8) 0.0169(8) 0.0147(8) -0.0055(7) 0.0012(7) -0.0059(7)
C13 0.0152(8) 0.0182(8) 0.0115(8) -0.0053(7) 0.0030(7) -0.0058(7)
C14 0.0164(8) 0.0137(7) 0.0130(8) -0.0058(7) 0.0011(7) -0.0044(6)
C15 0.0148(8) 0.0165(8) 0.0121(8) -0.0059(7) 0.0009(7) -0.0058(7)
C16 0.0162(9) 0.0199(8) 0.0202(9) -0.0078(8) 0.0023(7) -0.0060(7)
C17 0.0154(9) 0.0270(10) 0.0253(11) -0.0097(9) 0.0034(8) -0.0024(8)
C18 0.0183(9) 0.0183(8) 0.0200(10) -0.0086(8) 0.0009(8) 0.0009(7)
C19 0.0172(9) 0.0139(7) 0.0127(8) -0.0047(7) 0.0009(7) -0.0031(7)
C20 0.0166(9) 0.0198(8) 0.0191(9) -0.0109(8) -0.0001(7) -0.0046(7)

loop_
_atom_site_label
_atom_site_type_symbol
_atom_site_thermal_displace_type
_atom_site_fract_x
_atom_site_fract_y
_atom_site_fract_z
_atom_site_occupancy
_atom_site_U_iso_or_equiv
_atom_site_calc_flag
_atom_site_refinement_flags
Fe Fe Uani 1.15564(3) 0.22198(3) 0.42084(3) 1.000 0.0140(1) . .
O O Uani 0.66646(17) 0.31074(16) 0.42166(16) 1.000 0.0286(4) . .
C1 C Uani 1.2511(2) 0.3129(2) 0.5225(2) 1.000 0.0197(5) . .
C2 C Uani 1.3721(2) 0.1627(2) 0.5492(2) 1.000 0.0199(5) . .
C3 C Uani 1.3046(2) 0.0417(2) 0.6252(2) 1.000 0.0188(5) . .
C4 C Uani 1.1427(2) 0.1173(2) 0.64614(19) 1.000 0.0171(5) . .
C5 C Uani 1.1098(2) 0.2850(2) 0.58219(19) 1.000 0.0165(5) . .
C6 C Uani 1.0935(2) 0.3836(2) 0.1925(2) 1.000 0.0183(5) . .
C7 C Uani 1.2156(2) 0.2309(2) 0.2259(2) 1.000 0.0207(5) . .
C8 C Uani 1.1490(2) 0.1103(2) 0.3044(2) 1.000 0.0208(5) . .
C9 C Uani 0.9854(2) 0.1869(2) 0.3213(2) 1.000 0.0176(5) . .
C10 C Uani 0.9490(2) 0.3577(2) 0.25126(19) 1.000 0.0153(5) . .
C11 C Uani 0.7936(2) 0.4813(2) 0.24015(19) 1.000 0.0149(5) . .
C12 C Uani 0.6612(2) 0.4444(2) 0.3269(2) 1.000 0.0171(5) . .
C13 C Uani 0.5139(2) 0.6035(2) 0.2772(2) 1.000 0.0163(5) . .
C14 C Uani 0.5718(2) 0.7374(2) 0.16298(19) 1.000 0.0153(4) . .
C15 C Uani 0.7416(2) 0.6439(2) 0.15071(19) 1.000 0.0152(5) . .
C16 C Uani 0.3617(2) 0.6251(2) 0.1826(2) 1.000 0.0203(5) . .
C17 C Uani 0.2176(3) 0.7770(2) 0.1612(2) 1.000 0.0262(6) . .
C18 C Uani 0.2732(2) 0.9170(2) 0.0534(2) 1.000 0.0219(5) . .
C19 C Uani 0.4374(2) 0.8291(2) 0.0194(2) 1.000 0.0165(5) . .
C20 C Uani 0.4048(2) 0.6893(2) 0.0230(2) 1.000 0.0188(5) . .
H1 H Uiso 1.258(3) 0.417(3) 0.469(3) 1.000 0.032(6) . .
H2 H Uiso 1.479(3) 0.148(3) 0.518(2) 1.000 0.026(6) . .
H3 H Uiso 1.354(3) -0.073(3) 0.655(2) 1.000 0.024(6) . .
H4 H Uiso 1.068(3) 0.063(3) 0.693(2) 1.000 0.023(5) . .
H5 H Uiso 1.014(3) 0.360(3) 0.584(3) 1.000 0.030(6) . .
H6 H Uiso 1.105(3) 0.482(3) 0.142(2) 1.000 0.023(5) . .
H7 H Uiso 1.326(3) 0.213(3) 0.202(2) 1.000 0.024(6) . .
H8 H Uiso 1.206(3) -0.008(3) 0.347(3) 1.000 0.027(6) . .
H9 H Uiso 0.914(3) 0.134(3) 0.375(2) 1.000 0.021(5) . .
H13 H Uiso 0.488(3) 0.607(2) 0.364(2) 1.000 0.021(5) . .
H14 H Uiso 0.578(2) 0.809(2) 0.197(2) 1.000 0.011(5) . .
H15 H Uiso 0.803(2) 0.697(2) 0.082(2) 1.000 0.017(5) . .
H16 H Uiso 0.335(3) 0.529(2) 0.224(2) 1.000 0.020(5) . .
H17 H Uiso 0.200(3) 0.778(3) 0.254(3) 1.000 0.035(6) . .
H17' H Uiso 0.116(3) 0.783(3) 0.118(3) 1.000 0.033(6) . .
H18 H Uiso 0.288(3) 0.974(2) 0.099(2) 1.000 0.020(5) . .
H18' H Uiso 0.189(3) 0.990(3) -0.038(2) 1.000 0.023(5) . .
H19 H Uiso 0.471(2) 0.899(2) -0.069(2) 1.000 0.013(5) . .
H20 H Uiso 0.500(3) 0.615(3) 0.013(2) 1.000 0.017(5) . .
H20' H Uiso 0.316(3) 0.723(3) -0.053(3) 1.000 0.033(6) . .

loop_
_atom_type_symbol
_atom_type_description
_atom_type_scat_dispersion_real
_atom_type_scat_dispersion_imag
_atom_type_scat_source
O O 0.0106 0.0060 'International Tables Vol C Tables 4.2.6.8 and 6.1.1.4'
Fe Fe 0.3463 0.8444 'International Tables Vol C Tables 4.2.6.8 and 6.1.1.4'
H H 0.0000 0.0000 'International Tables Vol C Tables 4.2.6.8 and 6.1.1.4'
C C 0.0033 0.0016 'International Tables Vol C Tables 4.2.6.8 and 6.1.1.4'

loop_
_geom_angle_atom_site_label_1
_geom_angle_atom_site_label_2
_geom_angle_atom_site_label_3
_geom_angle
_geom_angle_site_symmetry_1
_geom_angle_site_symmetry_2
_geom_angle_site_symmetry_3
_geom_angle_publ_flag
C1 Fe C2 40.65(8) . . . yes
C1 Fe C3 68.47(8) . . . yes
C1 Fe C4 68.32(8) . . . yes
C1 Fe C5 40.55(7) . . . yes
C1 Fe C6 108.85(8) . . . yes
C1 Fe C7 123.40(8) . . . yes
C1 Fe C8 158.53(8) . . . yes
C1 Fe C9 160.00(8) . . . yes
C1 Fe C10 124.21(8) . . . yes
C2 Fe C3 40.80(8) . . . yes
C2 Fe C4 68.49(7) . . . yes
C2 Fe C5 68.38(8) . . . yes
C2 Fe C6 122.89(7) . . . yes
C2 Fe C7 106.63(8) . . . yes
C2 Fe C8 121.43(8) . . . yes
C2 Fe C9 157.49(9) . . . yes
C2 Fe C10 159.77(8) . . . yes
C3 Fe C4 40.74(8) . . . yes
C3 Fe C5 68.45(8) . . . yes
C3 Fe C6 158.02(8) . . . yes
C3 Fe C7 121.07(8) . . . yes
C3 Fe C8 105.40(8) . . . yes
C3 Fe C9 121.31(8) . . . yes
C3 Fe C10 158.58(8) . . . yes
C4 Fe C5 40.60(8) . . . yes
C4 Fe C6 160.39(8) . . . yes
C4 Fe C7 157.19(9) . . . yes
C4 Fe C8 121.29(8) . . . yes
C4 Fe C9 106.77(7) . . . yes
C4 Fe C10 123.33(7) . . . yes
C5 Fe C6 124.66(8) . . . yes
C5 Fe C7 160.29(8) . . . yes
C5 Fe C8 158.25(8) . . . yes
C5 Fe C9 123.24(8) . . . yes
C5 Fe C10 108.83(8) . . . yes
C6 Fe C7 40.81(8) . . . yes
C6 Fe C8 68.71(8) . . . yes
C6 Fe C9 68.89(8) . . . yes
C6 Fe C10 40.97(7) . . . yes
C7 Fe C8 40.79(8) . . . yes
C7 Fe C9 68.74(8) . . . yes
C7 Fe C10 68.88(8) . . . yes
C8 Fe C9 40.78(8) . . . yes
C8 Fe C10 68.87(8) . . . yes
C9 Fe C10 41.05(8) . . . yes
Fe C1 C2 69.67(12) . . . yes
Fe C1 C5 69.82(11) . . . yes
C2 C1 C5 108.21(18) . . . no
Fe C2 C1 69.68(11) . . . yes
Fe C2 C3 69.38(11) . . . yes
C1 C2 C3 107.77(17) . . . no
Fe C3 C2 69.83(11) . . . yes
Fe C3 C4 69.94(10) . . . yes
C2 C3 C4 108.04(18) . . . no
Fe C4 C3 69.33(10) . . . yes
Fe C4 C5 69.72(10) . . . yes
C3 C4 C5 107.90(17) . . . no
Fe C5 C1 69.63(11) . . . yes
Fe C5 C4 69.68(11) . . . yes
C1 C5 C4 108.07(18) . . . no
Fe C6 C7 69.15(10) . . . yes
Fe C6 C10 69.91(10) . . . yes
C7 C6 C10 108.05(17) . . . no
Fe C7 C6 70.04(11) . . . yes
Fe C7 C8 69.73(11) . . . yes
C6 C7 C8 108.38(17) . . . no
Fe C8 C7 69.48(12) . . . yes
Fe C8 C9 69.78(12) . . . yes
C7 C8 C9 108.23(18) . . . no
Fe C9 C8 69.44(11) . . . yes
Fe C9 C10 70.02(11) . . . yes
C8 C9 C10 108.16(17) . . . no
Fe C10 C6 69.12(10) . . . yes
Fe C10 C9 68.93(10) . . . yes
Fe C10 C11 127.79(13) . . . yes
C6 C10 C9 107.18(18) . . . no
C6 C10 C11 126.55(18) . . . no
C9 C10 C11 126.26(17) . . . no
C10 C11 C12 123.88(17) . . . no
C10 C11 C15 127.87(17) . . . no
C12 C11 C15 108.24(18) . . . no
O C12 C11 126.70(19) . . . yes
O C12 C13 124.76(18) . . . yes
C11 C12 C13 108.54(16) . . . no
C12 C13 C14 104.90(15) . . . no
C12 C13 C16 112.83(17) . . . no
C14 C13 C16 103.74(14) . . . no
C13 C14 C15 103.71(16) . . . no
C13 C14 C19 102.70(15) . . . no
C15 C14 C19 114.82(15) . . . no
C11 C15 C14 114.51(16) . . . no
C13 C16 C17 106.37(17) . . . no
C13 C16 C20 102.76(15) . . . no
C17 C16 C20 101.13(15) . . . no
C16 C17 C18 102.75(18) . . . no
C17 C18 C19 103.53(17) . . . no
C14 C19 C18 107.27(15) . . . no
C14 C19 C20 101.83(16) . . . no
C18 C19 C20 101.75(15) . . . no
C16 C20 C19 94.40(15) . . . no
Fe C1 H1 123.5(17) . . . no
C2 C1 H1 127.3(18) . . . no
C5 C1 H1 124.4(18) . . . no
Fe C2 H2 125.0(12) . . . no
C1 C2 H2 125.3(17) . . . no
C3 C2 H2 127.0(18) . . . no
Fe C3 H3 123.5(12) . . . no
C2 C3 H3 128.2(16) . . . no
C4 C3 H3 123.7(16) . . . no
Fe C4 H4 124.9(12) . . . no
C3 C4 H4 125.2(18) . . . no
C5 C4 H4 126.9(18) . . . no
Fe C5 H5 128.2(17) . . . no
C1 C5 H5 127.1(18) . . . no
C4 C5 H5 124.8(18) . . . no
Fe C6 H6 126.5(13) . . . no
C7 C6 H6 126.0(18) . . . no
C10 C6 H6 125.9(18) . . . no
Fe C7 H7 124.3(13) . . . no
C6 C7 H7 125.3(17) . . . no
C8 C7 H7 126.3(17) . . . no
Fe C8 H8 123.5(16) . . . no
C7 C8 H8 127.4(16) . . . no
C9 C8 H8 124.3(16) . . . no
Fe C9 H9 123.4(13) . . . no
C8 C9 H9 126.3(18) . . . no
C10 C9 H9 125.4(18) . . . no
C12 C13 H13 107.6(13) . . . no
C14 C13 H13 115.6(15) . . . no
C16 C13 H13 112.0(16) . . . no
C13 C14 H14 113.0(11) . . . no
C15 C14 H14 110.5(11) . . . no
C19 C14 H14 111.7(11) . . . no
C11 C15 H15 124.1(13) . . . no
C14 C15 H15 121.4(13) . . . no
C13 C16 H16 114.3(13) . . . no
C17 C16 H16 114.0(15) . . . no
C20 C16 H16 116.8(11) . . . no
C16 C17 H17 114.4(18) . . . no
C16 C17 H17' 108(2) . . . no
C18 C17 H17 110.1(18) . . . no
C18 C17 H17' 113.7(17) . . . no
H17 C17 H17' 108(2) . . . no
C17 C18 H18 111.9(12) . . . no
C17 C18 H18' 107.9(16) . . . no
C19 C18 H18 112.2(16) . . . no
C19 C18 H18' 110.5(16) . . . no
H18 C18 H18' 111(2) . . . no
C14 C19 H19 112.1(11) . . . no
C18 C19 H19 114.3(13) . . . no
C20 C19 H19 118.2(13) . . . no
C16 C20 H20 115.1(11) . . . no
C16 C20 H20' 113.6(17) . . . no
C19 C20 H20 113.0(18) . . . no
C19 C20 H20' 114.6(19) . . . no
H20 C20 H20' 106(2) . . . no

loop_
_geom_bond_atom_site_label_1
_geom_bond_atom_site_label_2
_geom_bond_distance
_geom_bond_site_symmetry_1
_geom_bond_site_symmetry_2
_geom_bond_publ_flag
Fe C1 2.051(2) . . yes
Fe C2 2.0510(19) . . yes
Fe C3 2.0451(19) . . yes
Fe C4 2.0532(17) . . yes
Fe C5 2.054(2) . . yes
Fe C6 2.0510(18) . . yes
Fe C7 2.0392(19) . . yes
Fe C8 2.043(2) . . yes
Fe C9 2.047(2) . . yes
Fe C10 2.0617(18) . . yes
O C12 1.218(3) . . yes
C1 C2 1.425(3) . . no
C1 C5 1.422(3) . . no
C2 C3 1.428(3) . . no
C3 C4 1.426(3) . . no
C4 C5 1.425(3) . . no
C6 C7 1.426(3) . . no
C6 C10 1.440(3) . . no
C7 C8 1.422(3) . . no
C8 C9 1.425(3) . . no
C9 C10 1.441(3) . . no
C10 C11 1.459(3) . . no
C11 C12 1.487(3) . . no
C11 C15 1.350(3) . . no
C12 C13 1.526(3) . . no
C13 C14 1.551(3) . . no
C13 C16 1.550(3) . . no
C14 C15 1.502(3) . . no
C14 C19 1.548(3) . . no
C16 C17 1.540(3) . . no
C16 C20 1.543(3) . . no
C17 C18 1.560(3) . . no
C18 C19 1.544(3) . . no
C19 C20 1.540(3) . . no
C1 H1 0.96(3) . . no
C2 H2 0.97(3) . . no
C3 H3 0.98(3) . . no
C4 H4 0.97(3) . . no
C5 H5 0.93(3) . . no
C6 H6 0.92(3) . . no
C7 H7 0.97(3) . . no
C8 H8 0.99(3) . . no
C9 H9 0.96(3) . . no
C13 H13 0.94(2) . . no
C14 H14 0.97(2) . . no
C15 H15 0.947(19) . . no
C16 H16 0.98(2) . . no
C17 H17 0.97(3) . . no
C17 H17' 0.97(3) . . no
C18 H18 0.95(2) . . no
C18 H18' 0.97(2) . . no
C19 H19 0.964(18) . . no
C20 H20 0.96(3) . . no
C20 H20' 0.95(3) . . no

loop_
_geom_contact_atom_site_label_1
_geom_contact_atom_site_label_2
_geom_contact_distance
_geom_contact_site_symmetry_1
_geom_contact_site_symmetry_2
_geom_contact_publ_flag
Fe C12 3.988(2) . . no
Fe H9 3.48(3) . 2_756 no
O C2 3.354(3) . 1_455 no
O C9 3.026(3) . . no
O H2 2.58(3) . 1_455 no
O H9 2.51(3) . . no
O H8 2.65(3) . 2_756 no
O H13 2.89(2) . 2_666 no
C1 C3 2.305(3) . . no
C1 C4 2.305(3) . . no
C1 C6 3.337(3) . . no
C1 C13 3.517(3) . 2_766 no
C1 C14 3.352(3) . 2_766 no
C2 C4 2.310(3) . . no
C2 O 3.354(3) . 1_655 no
C2 C8 3.570(3) . . no
C2 C5 2.307(3) . . no
C2 C7 3.280(3) . . no
C3 C19 3.526(3) . 1_646 no
C3 C5 2.305(3) . . no
C3 C9 3.567(3) . . no
C3 C8 3.252(3) . . no
C3 C1 2.305(3) . . no
C3 C7 3.556(3) . . no
C4 C8 3.570(3) . . no
C4 C9 3.534(3) . 2_756 no
C4 C9 3.291(3) . . no
C4 C2 2.310(3) . . no
C4 C1 2.305(3) . . no
C5 C10 3.347(3) . . no
C5 C3 2.305(3) . . no
C5 C5 3.597(3) . 2_766 no
C5 C15 3.553(3) . 2_766 no
C5 C2 2.307(3) . . no
C6 C9 2.318(3) . . no
C6 C11 2.589(3) . . no
C6 C1 3.337(3) . . no
C6 C6 3.528(3) . 2_765 no
C6 C8 2.310(3) . . no
C7 C3 3.556(3) . . no
C7 C9 2.307(3) . . no
C7 C15 3.512(3) . 2_765 no
C7 C10 2.319(3) . . no
C7 C2 3.280(3) . . no
C8 C6 2.310(3) . . no
C8 C3 3.252(3) . . no
C8 C10 2.321(3) . . no
C8 C4 3.570(3) . . no
C8 C2 3.570(3) . . no
C9 C4 3.534(3) . 2_756 no
C9 O 3.026(3) . . no
C9 C3 3.567(3) . . no
C9 C4 3.291(3) . . no
C9 C11 2.587(3) . . no
C9 C6 2.318(3) . . no
C9 C7 2.307(3) . . no
C10 C8 2.321(3) . . no
C10 C7 2.319(3) . . no
C10 C5 3.347(3) . . no
C11 C20 3.417(3) . . no
C12 Fe 3.988(2) . . no
C13 C1 3.517(3) . 2_766 no
C14 C1 3.352(3) . 2_766 no
C15 C5 3.553(3) . 2_766 no
C15 C7 3.512(3) . 2_765 no
C19 C3 3.526(3) . 1_464 no
C20 C11 3.417(3) . . no
C1 H16 3.05(2) . 1_655 no
C1 H5 2.11(3) . . no
C1 H5 2.99(3) . 2_766 no
C1 H14 2.743(18) . 2_766 no
C1 H2 2.13(3) . . no
C1 H13 3.10(3) . 2_766 no
C2 H3 2.18(3) . . no
C2 H14 2.837(19) . 2_766 no
C2 H1 2.14(3) . . no
C3 H19 2.901(18) . 1_646 no
C3 H9 3.05(3) . 2_756 no
C3 H2 2.15(3) . . no
C3 H4 2.14(3) . . no
C4 H18' 2.836(18) . 1_646 no
C4 H5 2.10(3) . . no
C4 H3 2.13(3) . . no
C4 H9 2.90(3) . 2_756 no
C5 H5 2.93(3) . 2_766 no
C5 H1 2.12(3) . . no
C5 H4 2.15(3) . . no
C6 H16 3.08(3) . 1_655 no
C6 H7 2.14(3) . . no
C6 H15 2.99(2) . . no
C7 H8 2.17(3) . . no
C7 H15 2.888(18) . 2_765 no
C7 H6 2.11(3) . . no
C8 H4 3.01(3) . 2_756 no
C8 H18 3.10(2) . 1_645 no
C8 H9 2.14(3) . . no
C8 H7 2.14(3) . . no
C9 H8 2.15(3) . . no
C9 H4 2.83(3) . 2_756 no
C9 H9 3.07(2) . 2_756 no
C10 H6 2.12(3) . . no
C10 H9 2.14(3) . . no
C11 H20 2.93(2) . . no
C12 H20 2.912(19) . . no
C12 H9 2.98(3) . . no
C15 H20 2.74(3) . . no
C15 H6 3.05(3) . . no
C16 H1 3.03(3) . 1_455 no
H1 C16 3.03(3) . 1_655 no
H1 H16 2.41(3) . 1_655 no
H1 H5 2.49(4) . 2_766 no
H2 O 2.58(3) . 1_655 no
H2 H3 2.53(4) . 2_856 no
H3 H2 2.53(4) . 2_856 no
H4 C8 3.01(3) . 2_756 no
H4 C9 2.83(3) . 2_756 no
H4 H9 2.40(4) . 2_756 no
H4 H17 2.57(4) . 2_666 no
H5 C1 2.99(3) . 2_766 no
H5 C5 2.93(3) . 2_766 no
H5 H1 2.49(4) . 2_766 no
H5 H5 2.44(4) . 2_766 no
H6 C15 3.05(3) . . no
H6 H16 2.47(4) . 1_655 no
H7 H19 2.53(3) . 2_765 no
H8 O 2.65(3) . 2_756 no
H9 O 2.51(3) . . no
H9 C12 2.98(3) . . no
H9 Fe 3.48(3) . 2_756 no
H9 C3 3.05(3) . 2_756 no
H9 C4 2.90(3) . 2_756 no
H9 C9 3.07(2) . 2_756 no
H9 H4 2.40(4) . 2_756 no
H13 H17 2.40(4) . . no
H13 O 2.89(2) . 2_666 no
H13 C1 3.10(3) . 2_766 no
H13 H13 2.54(3) . 2_666 no
H14 H18 2.40(3) . . no
H14 C1 2.743(18) . 2_766 no
H14 C2 2.837(19) . 2_766 no
H14 H19 2.48(3) . 2_675 no
H15 C6 2.99(2) . . no
H15 C7 2.888(18) . 2_765 no
H16 C1 3.05(2) . 1_455 no
H16 C6 3.08(3) . 1_455 no
H16 H1 2.41(3) . 1_455 no
H16 H6 2.47(4) . 1_455 no
H17 H13 2.40(4) . . no
H17 H4 2.57(4) . 2_666 no
H17' H20' 2.60(4) . . no
H18 C8 3.10(2) . 1_465 no
H18 H14 2.40(3) . . no
H18' C4 2.836(18) . 1_464 no
H19 C3 2.901(18) . 1_464 no
H19 H7 2.53(3) . 2_765 no
H19 H14 2.48(3) . 2_675 no
H20 C11 2.93(2) . . no
H20 C12 2.912(19) . . no
H20 C15 2.74(3) . . no
H20 H20 2.50(4) . 2_665 no
H20' H17' 2.60(4) . . no

loop_
_geom_hbond_atom_site_label_D
_geom_hbond_atom_site_label_H
_geom_hbond_atom_site_label_A
_geom_hbond_distance_DH
_geom_hbond_distance_HA
_geom_hbond_distance_DA
_geom_hbond_angle_DHA
_geom_hbond_site_symmetry_A
_geom_hbond_publ_flag
C2 H2 O 0.97(3) 2.58(3) 3.354(3) 137(2) 1_655 yes
C9 H9 O 0.96(3) 2.51(3) 3.026(3) 114(2) . yes

loop_
_geom_torsion_atom_site_label_1
_geom_torsion_atom_site_label_2
_geom_torsion_atom_site_label_3
_geom_torsion_atom_site_label_4
_geom_torsion
_geom_torsion_site_symmetry_1
_geom_torsion_site_symmetry_2
_geom_torsion_site_symmetry_3
_geom_torsion_site_symmetry_4
_geom_torsion_publ_flag
C2 Fe C1 C5 -119.42(15) . . . . no
C3 Fe C1 C2 37.84(11) . . . . no
C3 Fe C1 C5 -81.59(12) . . . . no
C4 Fe C1 C2 81.81(12) . . . . no
C4 Fe C1 C5 -37.62(11) . . . . no
C5 Fe C1 C2 119.42(15) . . . . no
C6 Fe C1 C2 -118.89(11) . . . . no
C6 Fe C1 C5 121.68(12) . . . . no
C7 Fe C1 C2 -76.02(13) . . . . no
C7 Fe C1 C5 164.56(11) . . . . no
C8 Fe C1 C2 -39.3(2) . . . . no
C8 Fe C1 C5 -158.70(19) . . . . no
C9 Fe C1 C2 161.2(2) . . . . no
C9 Fe C1 C5 41.8(3) . . . . no
C10 Fe C1 C2 -161.79(10) . . . . no
C10 Fe C1 C5 78.79(13) . . . . no
C1 Fe C2 C3 119.15(16) . . . . no
C3 Fe C2 C1 -119.15(16) . . . . no
C4 Fe C2 C1 -81.33(12) . . . . no
C4 Fe C2 C3 37.82(12) . . . . no
C5 Fe C2 C1 -37.52(11) . . . . no
C5 Fe C2 C3 81.63(12) . . . . no
C6 Fe C2 C1 80.65(13) . . . . no
C6 Fe C2 C3 -160.20(12) . . . . no
C7 Fe C2 C1 122.28(11) . . . . no
C7 Fe C2 C3 -118.57(12) . . . . no
C8 Fe C2 C1 164.25(10) . . . . no
C8 Fe C2 C3 -76.60(13) . . . . no
C9 Fe C2 C1 -163.25(18) . . . . no
C9 Fe C2 C3 -44.1(2) . . . . no
C10 Fe C2 C1 48.4(3) . . . . no
C10 Fe C2 C3 167.5(2) . . . . no
C1 Fe C3 C2 -37.71(12) . . . . no
C1 Fe C3 C4 81.34(13) . . . . no
C2 Fe C3 C4 119.05(17) . . . . no
C4 Fe C3 C2 -119.05(17) . . . . no
C5 Fe C3 C2 -81.45(13) . . . . no
C5 Fe C3 C4 37.59(12) . . . . no
C6 Fe C3 C2 49.5(3) . . . . no
C6 Fe C3 C4 168.5(2) . . . . no
C7 Fe C3 C2 79.24(14) . . . . no
C7 Fe C3 C4 -161.72(12) . . . . no
C8 Fe C3 C2 120.57(12) . . . . no
C8 Fe C3 C4 -120.38(12) . . . . no
C9 Fe C3 C2 161.83(12) . . . . no
C9 Fe C3 C4 -79.12(14) . . . . no
C10 Fe C3 C2 -168.2(2) . . . . no
C10 Fe C3 C4 -49.2(3) . . . . no
C1 Fe C4 C3 -81.75(13) . . . . no
C1 Fe C4 C5 37.57(11) . . . . no
C2 Fe C4 C3 -37.88(12) . . . . no
C2 Fe C4 C5 81.45(12) . . . . no
C3 Fe C4 C5 119.32(16) . . . . no
C5 Fe C4 C3 -119.32(16) . . . . no
C7 Fe C4 C3 43.9(2) . . . . no
C7 Fe C4 C5 163.20(18) . . . . no
C8 Fe C4 C3 76.73(14) . . . . no
C8 Fe C4 C5 -163.95(11) . . . . no
C9 Fe C4 C3 118.80(13) . . . . no
C9 Fe C4 C5 -121.87(12) . . . . no
C10 Fe C4 C3 160.69(12) . . . . no
C10 Fe C4 C5 -79.99(13) . . . . no
C1 Fe C5 C4 -119.36(16) . . . . no
C2 Fe C5 C1 37.62(11) . . . . no
C2 Fe C5 C4 -81.74(12) . . . . no
C3 Fe C5 C1 81.65(12) . . . . no
C3 Fe C5 C4 -37.72(11) . . . . no
C4 Fe C5 C1 119.36(16) . . . . no
C6 Fe C5 C1 -78.24(13) . . . . no
C6 Fe C5 C4 162.40(11) . . . . no
C8 Fe C5 C1 158.97(19) . . . . no
C8 Fe C5 C4 39.6(3) . . . . no
C9 Fe C5 C1 -164.20(11) . . . . no
C9 Fe C5 C4 76.44(13) . . . . no
C10 Fe C5 C1 -121.02(12) . . . . no
C10 Fe C5 C4 119.63(11) . . . . no
C1 Fe C6 C7 119.64(12) . . . . no
C1 Fe C6 C10 -120.86(13) . . . . no
C2 Fe C6 C7 76.86(14) . . . . no
C2 Fe C6 C10 -163.65(12) . . . . no
C3 Fe C6 C7 40.6(3) . . . . no
C3 Fe C6 C10 160.1(2) . . . . no
C5 Fe C6 C7 161.91(11) . . . . no
C5 Fe C6 C10 -78.60(14) . . . . no
C7 Fe C6 C10 119.49(17) . . . . no
C8 Fe C6 C7 -37.63(11) . . . . no
C8 Fe C6 C10 81.87(13) . . . . no
C9 Fe C6 C7 -81.52(12) . . . . no
C9 Fe C6 C10 37.98(12) . . . . no
C10 Fe C6 C7 -119.49(17) . . . . no
C1 Fe C7 C6 -80.13(13) . . . . no
C1 Fe C7 C8 160.42(11) . . . . no
C2 Fe C7 C6 -121.41(12) . . . . no
C2 Fe C7 C8 119.14(12) . . . . no
C3 Fe C7 C6 -163.47(11) . . . . no
C3 Fe C7 C8 77.08(13) . . . . no
C4 Fe C7 C6 164.65(18) . . . . no
C4 Fe C7 C8 45.2(2) . . . . no
C6 Fe C7 C8 -119.45(16) . . . . no
C8 Fe C7 C6 119.45(16) . . . . no
C9 Fe C7 C6 81.90(12) . . . . no
C9 Fe C7 C8 -37.55(11) . . . . no
C10 Fe C7 C6 37.72(11) . . . . no
C10 Fe C7 C8 -81.73(12) . . . . no
C1 Fe C8 C7 -49.9(3) . . . . no
C1 Fe C8 C9 -169.46(19) . . . . no
C2 Fe C8 C7 -78.76(13) . . . . no
C2 Fe C8 C9 161.64(11) . . . . no
C3 Fe C8 C7 -120.01(12) . . . . no
C3 Fe C8 C9 120.40(11) . . . . no
C4 Fe C8 C7 -161.22(11) . . . . no
C4 Fe C8 C9 79.19(13) . . . . no
C5 Fe C8 C7 169.73(19) . . . . no
C5 Fe C8 C9 50.1(2) . . . . no
C6 Fe C8 C7 37.65(11) . . . . no
C6 Fe C8 C9 -81.95(12) . . . . no
C7 Fe C8 C9 -119.60(16) . . . . no
C9 Fe C8 C7 119.60(16) . . . . no
C10 Fe C8 C7 81.75(12) . . . . no
C10 Fe C8 C9 -37.85(11) . . . . no
C1 Fe C9 C8 168.71(19) . . . . no
C1 Fe C9 C10 49.3(3) . . . . no
C2 Fe C9 C8 -44.6(2) . . . . no
C2 Fe C9 C10 -163.97(17) . . . . no
C3 Fe C9 C8 -76.75(13) . . . . no
C3 Fe C9 C10 163.88(11) . . . . no
C4 Fe C9 C8 -118.76(12) . . . . no
C4 Fe C9 C10 121.86(11) . . . . no
C5 Fe C9 C8 -160.12(11) . . . . no
C5 Fe C9 C10 80.50(13) . . . . no
C6 Fe C9 C8 81.47(12) . . . . no
C6 Fe C9 C10 -37.91(11) . . . . no
C7 Fe C9 C8 37.55(11) . . . . no
C7 Fe C9 C10 -81.83(12) . . . . no
C8 Fe C9 C10 -119.38(15) . . . . no
C10 Fe C9 C8 119.38(15) . . . . no
C1 Fe C10 C6 79.22(14) . . . . no
C1 Fe C10 C9 -161.72(11) . . . . no
C1 Fe C10 C11 -41.5(2) . . . . no
C2 Fe C10 C6 43.1(3) . . . . no
C2 Fe C10 C9 162.2(2) . . . . no
C2 Fe C10 C11 -77.6(3) . . . . no
C3 Fe C10 C6 -159.6(2) . . . . no
C3 Fe C10 C9 -40.5(3) . . . . no
C3 Fe C10 C11 79.7(3) . . . . no
C4 Fe C10 C6 164.19(12) . . . . no
C4 Fe C10 C9 -76.74(14) . . . . no
C4 Fe C10 C11 43.5(2) . . . . no
C5 Fe C10 C6 121.58(13) . . . . no
C5 Fe C10 C9 -119.36(11) . . . . no
C5 Fe C10 C11 0.86(19) . . . . no
C6 Fe C10 C9 119.06(17) . . . . no
C6 Fe C10 C11 -120.7(2) . . . . no
C7 Fe C10 C6 -37.58(12) . . . . no
C7 Fe C10 C9 81.48(12) . . . . no
C7 Fe C10 C11 -158.3(2) . . . . no
C8 Fe C10 C6 -81.46(13) . . . . no
C8 Fe C10 C9 37.61(11) . . . . no
C8 Fe C10 C11 157.83(19) . . . . no
C9 Fe C10 C6 -119.06(17) . . . . no
C9 Fe C10 C11 120.2(2) . . . . no
Fe C1 C2 C3 -59.13(13) . . . . no
C5 C1 C2 Fe 59.39(13) . . . . no
C5 C1 C2 C3 0.3(2) . . . . no
Fe C1 C5 C4 59.29(13) . . . . no
C2 C1 C5 Fe -59.29(13) . . . . no
C2 C1 C5 C4 0.0(2) . . . . no
Fe C2 C3 C4 -59.73(13) . . . . no
C1 C2 C3 Fe 59.32(13) . . . . no
C1 C2 C3 C4 -0.4(2) . . . . no
Fe C3 C4 C5 -59.25(12) . . . . no
C2 C3 C4 Fe 59.66(13) . . . . no
C2 C3 C4 C5 0.4(2) . . . . no
Fe C4 C5 C1 -59.26(13) . . . . no
C3 C4 C5 Fe 59.01(12) . . . . no
C3 C4 C5 C1 -0.3(2) . . . . no
Fe C6 C7 C8 59.40(13) . . . . no
C10 C6 C7 Fe -59.29(13) . . . . no
C10 C6 C7 C8 0.1(2) . . . . no
Fe C6 C10 C9 -58.62(12) . . . . no
Fe C6 C10 C11 122.24(19) . . . . no
C7 C6 C10 Fe 58.82(13) . . . . no
C7 C6 C10 C9 0.2(2) . . . . no
C7 C6 C10 C11 -178.94(17) . . . . no
Fe C7 C8 C9 59.21(13) . . . . no
C6 C7 C8 Fe -59.59(13) . . . . no
C6 C7 C8 C9 -0.4(2) . . . . no
Fe C8 C9 C10 59.53(13) . . . . no
C7 C8 C9 Fe -59.03(13) . . . . no
C7 C8 C9 C10 0.5(2) . . . . no
Fe C9 C10 C6 58.74(12) . . . . no
Fe C9 C10 C11 -122.13(18) . . . . no
C8 C9 C10 Fe -59.17(13) . . . . no
C8 C9 C10 C6 -0.4(2) . . . . no
C8 C9 C10 C11 178.71(17) . . . . no
Fe C10 C11 C12 -77.3(2) . . . . no
Fe C10 C11 C15 104.5(2) . . . . no
C6 C10 C11 C12 -168.07(18) . . . . no
C6 C10 C11 C15 13.7(3) . . . . no
C9 C10 C11 C12 13.0(3) . . . . no
C9 C10 C11 C15 -165.23(19) . . . . no
C10 C11 C12 O 3.6(3) . . . . no
C10 C11 C12 C13 -176.10(17) . . . . no
C15 C11 C12 O -177.9(2) . . . . no
C15 C11 C12 C13 2.4(2) . . . . no
C10 C11 C15 C14 178.12(18) . . . . no
C12 C11 C15 C14 -0.3(2) . . . . no
O C12 C13 C14 176.85(19) . . . . no
O C12 C13 C16 -70.9(2) . . . . no
C11 C12 C13 C14 -3.4(2) . . . . no
C11 C12 C13 C16 108.83(17) . . . . no
C12 C13 C14 C15 3.09(19) . . . . no
C12 C13 C14 C19 122.95(16) . . . . no
C16 C13 C14 C15 -115.49(16) . . . . no
C16 C13 C14 C19 4.4(2) . . . . no
C12 C13 C16 C17 172.08(15) . . . . no
C12 C13 C16 C20 -82.09(19) . . . . no
C14 C13 C16 C17 -74.96(18) . . . . no
C14 C13 C16 C20 30.9(2) . . . . no
C13 C14 C15 C11 -1.9(2) . . . . no
C19 C14 C15 C11 -113.08(19) . . . . no
C13 C14 C19 C18 68.2(2) . . . . no
C13 C14 C19 C20 -38.26(19) . . . . no
C15 C14 C19 C18 -179.98(17) . . . . no
C15 C14 C19 C20 73.58(19) . . . . no
C13 C16 C17 C18 69.29(17) . . . . no
C20 C16 C17 C18 -37.71(18) . . . . no
C13 C16 C20 C19 -52.90(18) . . . . no
C17 C16 C20 C19 56.92(17) . . . . no
C16 C17 C18 C19 2.99(18) . . . . no
C17 C18 C19 C14 -73.65(19) . . . . no
C17 C18 C19 C20 32.84(17) . . . . no
C14 C19 C20 C16 55.85(16) . . . . no
C18 C19 C20 C16 -54.84(16) . . . . no
